data_2008917
loop_
_publ_author_name
'Zukerman-Schpector, J.'
'Camillo, Robinson L.'
'Comasseto, Jo\~ao V.'
'Santos, Rute A.'
'Caracelli, I.'

_publ_section_title
;
 Trichloro[(<i>Z</i>)-2-chloro-1,2-diphenylvinyl]tellurium(IV)
;
_journal_issue 9
_journal_name_full 'Acta Crystallographica Section C'
_journal_page_first 1577
_journal_page_last 1579
_journal_paper_doi 10.1107/S0108270199006964
_journal_volume 55
_journal_year 1999
_chemical_formula_iupac '[Te (C14 H10 Cl) Cl3]'
_chemical_formula_moiety 'C14 H10 Cl4 Te1'
_chemical_formula_sum 'C14 H10 Cl4 Te'
_chemical_formula_weight 447.62
_chemical_name_systematic
;
Trichloro[(Z)-2-chloro-1,2-diphenylvinyl]tellurium(IV)
;
_space_group_IT_number 29
_symmetry_cell_setting orthorhombic
_symmetry_space_group_name_Hall 'P 2c -2ac'
_symmetry_space_group_name_H-M 'P c a 21'
_audit_creation_method 'manual editing of SHELXL97.CIF'
_cell_angle_alpha 90.00
_cell_angle_beta 90.00
_cell_angle_gamma 90.00
_cell_formula_units_Z 4
_cell_length_a 21.031(3)
_cell_length_b 8.2010(8)
_cell_length_c 9.2150(10)
_cell_measurement_reflns_used 25
_cell_measurement_temperature 293(2)
_cell_measurement_theta_max 17.67
_cell_measurement_theta_min 9.96
_cell_volume 1589.4(3)
_computing_cell_refinement 'CAD-4 Software'
_computing_data_collection 'CAD-4 Software (Enraf-Nonius,1989)'
_computing_data_reduction 'MolEN (Fair, 1990)'
_computing_molecular_graphics 'ZORTEP (Zsolnai, 1995)'
_computing_publication_material SHELXL97
_computing_structure_refinement 'SHELXL97 (Sheldrick, 1997)'
_computing_structure_solution 'SHELXS97 (Sheldrick, 1990)'
_diffrn_ambient_temperature 293(2)
_diffrn_measurement_device_type 'Enraf-Nonius CAD-4'
_diffrn_measurement_method \w/2\q
_diffrn_radiation_monochromator graphite
_diffrn_radiation_source 'fine-focus sealed tube'
_diffrn_radiation_type MoK\a
_diffrn_radiation_wavelength 0.71073
_diffrn_reflns_av_R_equivalents 0.043
_diffrn_reflns_av_sigmaI/netI 0.050
_diffrn_reflns_limit_h_max 24
_diffrn_reflns_limit_h_min 0
_diffrn_reflns_limit_k_max 9
_diffrn_reflns_limit_k_min -9
_diffrn_reflns_limit_l_max 10
_diffrn_reflns_limit_l_min 0
_diffrn_reflns_number 2873
_diffrn_reflns_theta_max 25
_diffrn_reflns_theta_min 1.94
_diffrn_standards_decay_% 0.9
_diffrn_standards_interval_time 30
_diffrn_standards_number 3
_exptl_absorpt_coefficient_mu 2.527
_exptl_absorpt_correction_T_max 0.703
_exptl_absorpt_correction_T_min 0.472
_exptl_absorpt_correction_type \y-scan
_exptl_absorpt_process_details 'North et al., 1968'
_exptl_crystal_colour brown
_exptl_crystal_density_diffrn 1.871
_exptl_crystal_density_meas ?
_exptl_crystal_density_method 'not measured'
_exptl_crystal_description irregular
_exptl_crystal_F_000 856
_exptl_crystal_size_max 0.35
_exptl_crystal_size_mid 0.20
_exptl_crystal_size_min 0.15
_refine_diff_density_max 0.379
_refine_diff_density_min -0.485
_refine_ls_extinction_method none
_refine_ls_goodness_of_fit_ref 1.090
_refine_ls_hydrogen_treatment constr
_refine_ls_matrix_type full
_refine_ls_number_parameters 148
_refine_ls_number_reflns 1495
_refine_ls_number_restraints 1
_refine_ls_restrained_S_all 1.089
_refine_ls_R_factor_all 0.066
_refine_ls_R_factor_gt 0.030
_refine_ls_shift/su_max '< 0.001'
_refine_ls_shift/su_mean 0.000
_refine_ls_structure_factor_coef Fsqd
_refine_ls_weighting_details 'w = 1/[\s^2^(Fo^2^)+(0.0236P)^2^] where P=(Fo^2^+2Fc^2^)/3'
_refine_ls_weighting_scheme calc
_refine_ls_wR_factor_ref 0.069
_reflns_number_gt 1058
_reflns_number_total 1495
_reflns_threshold_expression F^2^>2\sF^2^
_cod_data_source_file gs1044.cif
_cod_data_source_block s97
_cod_depositor_comments
;
The following automatic conversions were performed:

'_exptl_crystal_density_meas' value 'not measured' was changed to '?'
- the value is perceived as not measured.

Automatic conversion script
Id: cif_fix_values 3008 2015-01-20 13:52:24Z robertas 

The following automatic conversions were performed:

'_refine_ls_weighting_scheme' value 'calc w =
1/[\s^2^(Fo^2^)+(0.0236P)^2^] where P=(Fo^2^+2Fc^2^)/3' was changed
to 'calc'. New tag '_refine_ls_weighting_details' was created. The
value of the new tag was set to 'w = 1/[\s^2^(Fo^2^)+(0.0236P)^2^]
where P=(Fo^2^+2Fc^2^)/3'.

Automatic conversion script
Id: cif_fix_values 3143 2015-03-26 13:38:13Z robertas 
;
_cod_original_formula_sum 'C14 H10 Cl4 Te1'
_cod_database_code 2008917
_cod_database_fobs_code 2008917

loop_
_symmetry_equiv_pos_as_xyz
'x, y, z'
'-x, -y, z+1/2'
'-x+1/2, y, z+1/2'
'x+1/2, -y, z'

loop_
_atom_site_label
_atom_site_fract_x
_atom_site_fract_y
_atom_site_fract_z
_atom_site_U_iso_or_equiv
_atom_site_adp_type
_atom_site_calc_flag
_atom_site_refinement_flags
_atom_site_occupancy
_atom_site_disorder_assembly
_atom_site_disorder_group
_atom_site_type_symbol
Te 0.38710(2) 0.07239(6) 0.41638(12) 0.04740(16) Uani d . 1 . . Te
Cl1 0.3898(2) 0.1185(4) 0.6810(4) 0.0731(11) Uani d . 1 . . Cl
Cl2 0.3872(3) 0.0560(4) 0.1494(5) 0.0859(15) Uani d . 1 . . Cl
Cl3 0.49228(9) 0.1393(3) 0.4106(7) 0.0726(7) Uani d . 1 . . Cl
Cl4 0.24660(10) 0.1327(2) 0.4130(8) 0.0748(7) Uani d . 1 . . Cl
C1 0.3496(3) 0.3130(8) 0.3983(18) 0.038(3) Uani d . 1 . . C
C2 0.2875(4) 0.3192(10) 0.3945(16) 0.048(3) Uani d . 1 . . C
C3 0.3940(2) 0.4498(6) 0.4043(9) 0.0402(18) Uani d G 1 . . C
C4 0.3985(3) 0.5406(7) 0.5313(8) 0.049(2) Uani d G 1 . . C
H4 0.3718 0.5178 0.6091 0.059 Uiso calc R 1 . . H
C5 0.4430(3) 0.6655(7) 0.5419(9) 0.059(3) Uani d G 1 . . C
H5 0.4460 0.7263 0.6268 0.071 Uiso calc R 1 . . H
C6 0.4829(2) 0.6997(6) 0.4255(10) 0.069(3) Uani d G 1 . . C
H6 0.5126 0.7833 0.4326 0.083 Uiso calc R 1 . . H
C7 0.4783(2) 0.6089(8) 0.2986(9) 0.065(3) Uani d G 1 . . C
H7 0.5050 0.6317 0.2207 0.078 Uiso calc R 1 . . H
C8 0.4339(3) 0.4839(7) 0.2880(8) 0.051(2) Uani d G 1 . . C
H8 0.4309 0.4232 0.2030 0.062 Uiso calc R 1 . . H
C9 0.2447(2) 0.4624(5) 0.3787(7) 0.051(4) Uani d G 1 . . C
C10 0.1859(3) 0.4656(6) 0.4477(7) 0.055(3) Uani d G 1 . . C
H10 0.1722 0.3756 0.5006 0.066 Uiso calc R 1 . . H
C11 0.1475(2) 0.6031(8) 0.4375(8) 0.064(3) Uani d G 1 . . C
H11 0.1082 0.6052 0.4837 0.077 Uiso calc R 1 . . H
C12 0.1680(3) 0.7376(6) 0.3584(8) 0.063(3) Uani d G 1 . . C
H12 0.1423 0.8296 0.3516 0.075 Uiso calc R 1 . . H
C13 0.2267(3) 0.7345(5) 0.2894(7) 0.064(3) Uani d G 1 . . C
H13 0.2404 0.8244 0.2364 0.077 Uiso calc R 1 . . H
C14 0.2651(2) 0.5969(7) 0.2995(7) 0.055(3) Uani d G 1 . . C
H14 0.3044 0.5948 0.2533 0.066 Uiso calc R 1 . . H

loop_
_atom_site_aniso_label
_atom_site_aniso_U_11
_atom_site_aniso_U_22
_atom_site_aniso_U_33
_atom_site_aniso_U_12
_atom_site_aniso_U_13
_atom_site_aniso_U_23
Te 0.0443(2) 0.0321(2) 0.0658(3) 0.0021(2) -0.0027(10) 0.0006(5)
Cl1 0.090(3) 0.0688(19) 0.061(2) -0.016(2) -0.006(2) 0.012(2)
Cl2 0.104(3) 0.081(3) 0.073(3) 0.019(2) -0.010(3) -0.020(2)
Cl3 0.0498(11) 0.0640(12) 0.104(2) 0.0079(10) 0.011(3) 0.023(3)
Cl4 0.0456(9) 0.0423(9) 0.136(2) -0.0076(9) 0.004(4) -0.010(4)
C1 0.041(4) 0.027(4) 0.045(8) 0.007(3) -0.001(6) 0.004(5)
C2 0.048(4) 0.043(5) 0.052(10) -0.005(3) -0.014(6) -0.002(5)
C3 0.045(4) 0.030(4) 0.046(5) 0.004(3) 0.009(7) 0.016(6)
C4 0.048(6) 0.045(6) 0.055(6) 0.004(4) -0.004(5) 0.001(5)
C5 0.061(6) 0.044(6) 0.073(8) -0.006(5) -0.023(7) -0.004(6)
C6 0.056(5) 0.031(4) 0.120(9) -0.006(4) -0.029(14) -0.008(12)
C7 0.045(6) 0.055(7) 0.095(9) -0.006(4) 0.008(6) 0.020(7)
C8 0.053(6) 0.045(5) 0.056(6) -0.008(5) 0.001(6) 0.006(5)
C9 0.043(4) 0.040(5) 0.071(11) 0.005(4) 0.000(4) -0.007(4)
C10 0.057(5) 0.061(6) 0.048(9) 0.005(4) 0.008(5) 0.008(5)
C11 0.059(5) 0.079(7) 0.055(7) 0.029(5) 0.007(7) -0.008(7)
C12 0.056(6) 0.054(6) 0.078(8) 0.026(5) -0.007(5) -0.003(6)
C13 0.070(7) 0.038(5) 0.085(8) 0.004(5) -0.021(6) 0.001(6)
C14 0.056(6) 0.040(5) 0.069(7) 0.005(4) -0.003(5) -0.005(5)

loop_
_atom_type_symbol
_atom_type_description
_atom_type_scat_dispersion_real
_atom_type_scat_dispersion_imag
_atom_type_scat_source
C C 0.0033 0.0016 'International Tables Vol C Tables 4.2.6.8 and 6.1.1.4'
H H 0.0000 0.0000 'International Tables Vol C Tables 4.2.6.8 and 6.1.1.4'
Te Te -0.5308 1.6751 'International Tables Vol C Tables 4.2.6.8 and 6.1.1.4'
Cl Cl 0.1484 0.1585 'International Tables Vol C Tables 4.2.6.8 and 6.1.1.4'

loop_
_geom_angle_atom_site_label_1
_geom_angle_atom_site_label_2
_geom_angle_atom_site_label_3
_geom_angle
_geom_angle_publ_flag
C1 Te Cl3 97.8(2) yes
C1 Te Cl2 88.4(5) yes
Cl3 Te Cl2 89.4(2) yes
C1 Te Cl1 86.8(5) yes
Cl3 Te Cl1 87.9(2) yes
Cl2 Te Cl1 174.15(12) yes
C2 C1 C3 127.6(7) no
C2 C1 Te 114.1(6) no
C3 C1 Te 118.1(5) no
C1 C2 C9 129.7(7) no
C1 C2 Cl4 116.8(6) no
C9 C2 Cl4 113.5(5) no
C4 C3 C8 120.0 no
C4 C3 C1 119.1(8) no
C8 C3 C1 120.8(8) no
C5 C4 C3 120.0 no
C6 C5 C4 120.0 no
C7 C6 C5 120.0 no
C6 C7 C8 120.0 no
C7 C8 C3 120.0 no
C10 C9 C14 120.0 no
C10 C9 C2 120.5(5) no
C14 C9 C2 119.4(5) no
C9 C10 C11 120.0 no
C12 C11 C10 120.0 no
C13 C12 C11 120.0 no
C12 C13 C14 120.0 no
C13 C14 C9 120.0 no

loop_
_geom_bond_atom_site_label_1
_geom_bond_atom_site_label_2
_geom_bond_distance
_geom_bond_publ_flag
Te C1 2.132(7) yes
Te Cl3 2.280(2) yes
Te Cl2 2.463(5) yes
Te Cl1 2.469(5) yes
Cl4 C2 1.763(8) yes
C1 C2 1.307(10) yes
C1 C3 1.462(8) no
C2 C9 1.488(9) no
C3 C4 1.3900 no
C3 C8 1.3900 no
C4 C5 1.3900 no
C5 C6 1.3900 no
C6 C7 1.3900 no
C7 C8 1.3900 no
C9 C10 1.3900 no
C9 C14 1.3900 no
C10 C11 1.3900 no
C11 C12 1.3900 no
C12 C13 1.3900 no
C13 C14 1.3900 no

loop_
_cod_related_entry_id
_cod_related_entry_database
_cod_related_entry_code
1 ChemSpider 21182879
